data_7016401
loop_
_publ_author_name
'Xu, Gang'
'Luo, Qunli'
'Eibauer, Stefan'
'Rausch, Andreas F.'
'Stempfhuber, Sabine'
'Zabel, Manfred'
'Yersin, Hartmut'
'Reiser, Oliver'

_publ_section_title
;
 Palladium(ii)- and platinum(ii)phenyl-2,6-bis(oxazole) pincer
 complexes: Syntheses, crystal structures, and photophysical
 properties.
;
_journal_issue 35
_journal_name_full 'Dalton transactions (Cambridge, England : 2003)'
_journal_page_first 8800
_journal_page_last 8806
_journal_paper_doi 10.1039/c1dt10369e
_journal_volume 40
_journal_year 2011
_chemical_compound_source 'see text'
_chemical_formula_moiety 'C16 H15 Br N2 O4 Pt'
_chemical_formula_sum 'C16 H15 Br N2 O4 Pt'
_chemical_formula_weight 574.28
_chemical_name_systematic ' ?'
_space_group_IT_number 15
_symmetry_cell_setting monoclinic
_symmetry_Int_Tables_number 15
_symmetry_space_group_name_Hall '-C 2yc'
_symmetry_space_group_name_H-M 'C 1 2/c 1'
_atom_sites_solution_hydrogens geom
_atom_sites_solution_primary direct
_atom_sites_solution_secondary difmap
_cell_angle_alpha 90
_cell_angle_beta 96.702(14)
_cell_angle_gamma 90
_cell_formula_units_Z 8
_cell_length_a 33.697(4)
_cell_length_b 5.2354(4)
_cell_length_c 19.994(2)
_cell_measurement_reflns_used 6831
_cell_measurement_temperature 173
_cell_measurement_theta_max 25.87
_cell_measurement_theta_min 2.26
_cell_volume 3503.2(6)
_computing_cell_refinement 'STOE (1998)'
_computing_data_collection 'STOE (1998)'
_computing_data_reduction 'STOE (1998)'
_computing_molecular_graphics 'PLATON (Spek, 1990)'
_computing_publication_material 'PLATON (Spek, 1990)'
_computing_structure_refinement 'SHELXL-97 (Sheldrick, 1997)'
_computing_structure_solution 'SIR-97 (Altomare, 1993)'
_diffrn_ambient_temperature 173(1)
_diffrn_measured_fraction_theta_full 0.495
_diffrn_measured_fraction_theta_max 0.495
_diffrn_measurement_device_type 'STOE-IPDS diffractometer'
_diffrn_measurement_method rotation
_diffrn_radiation_monochromator graphite
_diffrn_radiation_source 'fine-focus sealed tube'
_diffrn_radiation_type 'Mo K\a'
_diffrn_radiation_wavelength 0.71073
_diffrn_reflns_av_R_equivalents 0.0834
_diffrn_reflns_av_sigmaI/netI 0.0497
_diffrn_reflns_limit_h_max 40
_diffrn_reflns_limit_h_min -40
_diffrn_reflns_limit_k_max 6
_diffrn_reflns_limit_k_min -6
_diffrn_reflns_limit_l_max 24
_diffrn_reflns_limit_l_min -24
_diffrn_reflns_number 6524
_diffrn_reflns_reduction_process ' ?'
_diffrn_reflns_theta_full 25.87
_diffrn_reflns_theta_max 25.87
_diffrn_reflns_theta_min 2.26
_diffrn_standards_decay_% 0
_diffrn_standards_interval_count 0
_diffrn_standards_interval_time 0
_diffrn_standards_number 0
_exptl_absorpt_coefficient_mu 10.313
_exptl_absorpt_correction_T_max 0.2564
_exptl_absorpt_correction_T_min 0.1554
_exptl_absorpt_correction_type numerical
_exptl_absorpt_process_details 'analytical from crystal shape (X-SHAPE, X-RED. STOE, 1996)'
_exptl_crystal_colour 'light yellow'
_exptl_crystal_density_diffrn 2.178
_exptl_crystal_density_method 'Not Measured'
_exptl_crystal_description rod
_exptl_crystal_F_000 2160
_exptl_crystal_size_max 0.480
_exptl_crystal_size_mid 0.120
_exptl_crystal_size_min 0.020
_refine_diff_density_max 1.792
_refine_diff_density_min -1.567
_refine_diff_density_rms 0.204
_refine_ls_extinction_method none
_refine_ls_goodness_of_fit_ref 1.021
_refine_ls_hydrogen_treatment constr
_refine_ls_matrix_type full
_refine_ls_number_parameters 217
_refine_ls_number_reflns 1688
_refine_ls_number_restraints 0
_refine_ls_restrained_S_all 1.021
_refine_ls_R_factor_all 0.0513
_refine_ls_R_factor_gt 0.0461
_refine_ls_shift/su_max 0.001
_refine_ls_shift/su_mean 0.000
_refine_ls_structure_factor_coef Fsqd
_refine_ls_weighting_details 'calc w=1/[\s^2^(Fo^2^)+(0.1035P)^2^] where P=(Fo^2^+2Fc^2^)/3'
_refine_ls_weighting_scheme calc
_refine_ls_wR_factor_gt 0.1225
_refine_ls_wR_factor_ref 0.1272
_reflns_number_gt 1450
_reflns_number_total 1688
_reflns_threshold_expression I>2\s(I)
_cod_data_source_file c1dt10369e.txt
_cod_data_source_block e029a
_cod_depositor_comments
;
The following automatic conversions were performed:

'_symmetry_cell_setting' value 'Monoclinic' changed to 'monoclinic'
according to /home/saulius/struct/CIF-dictionaries/cif_core.dic
dictionary named 'cif_core.dic' version 2.4.1 from 2010-06-29.

Automatic conversion script
Id: cif_fix_values 1715 2011-07-08 13:25:40Z adriana 
;
_cod_original_sg_symbol_H-M 'C 2/c'
_cod_database_code 7016401

loop_
_symmetry_equiv_pos_as_xyz
x,y,z
-x,y,1/2-z
-x,-y,-z
x,-y,1/2+z
1/2+x,1/2+y,z
1/2-x,1/2+y,1/2-z
1/2-x,1/2-y,-z
1/2+x,1/2-y,1/2+z

loop_
_atom_site_aniso_label
_atom_site_aniso_U_11
_atom_site_aniso_U_22
_atom_site_aniso_U_33
_atom_site_aniso_U_23
_atom_site_aniso_U_13
_atom_site_aniso_U_12
Pt1 0.0337(3) 0.0342(4) 0.0283(3) 0.0007(1) 0.0048(2) 0.0011(2)
Br1 0.0410(8) 0.0634(11) 0.0531(8) -0.0087(6) -0.0049(6) 0.0036(6)
O1 0.043(5) 0.050(6) 0.021(3) -0.003(3) -0.003(3) 0.016(4)
O2 0.038(4) 0.052(5) 0.039(4) -0.015(4) -0.002(3) 0.002(4)
O3 0.039(5) 0.040(5) 0.044(4) 0.001(3) 0.012(4) 0.004(4)
O4 0.050(5) 0.046(5) 0.035(4) 0.002(4) 0.010(3) 0.008(4)
N1 0.039(5) 0.031(5) 0.027(4) 0.002(3) 0.011(3) 0.002(4)
N2 0.045(5) 0.035(6) 0.030(4) 0.007(4) 0.003(3) -0.004(5)
C1 0.020(5) 0.040(8) 0.038(7) 0.007(5) 0.002(5) -0.003(4)
C2 0.041(6) 0.041(6) 0.025(4) 0.007(4) 0.011(4) -0.006(5)
C3 0.033(6) 0.049(8) 0.039(6) 0.003(5) 0.003(4) 0.010(5)
C4 0.041(7) 0.040(8) 0.046(6) 0.011(5) 0.008(5) 0.002(5)
C5 0.045(6) 0.044(7) 0.036(5) -0.002(5) 0.006(4) -0.001(6)
C6 0.040(6) 0.045(7) 0.022(4) -0.002(5) -0.003(4) 0.008(5)
C7 0.038(7) 0.052(8) 0.039(6) 0.004(5) 0.010(5) -0.004(6)
C8 0.043(7) 0.047(7) 0.023(5) 0.000(4) 0.012(4) 0.002(5)
C9 0.035(5) 0.030(6) 0.039(5) -0.001(4) 0.004(4) 0.003(5)
C10 0.029(6) 0.064(11) 0.051(7) -0.016(6) 0.003(5) 0.006(6)
C11 0.054(7) 0.050(8) 0.043(6) -0.014(6) 0.010(5) 0.002(7)
C12 0.036(5) 0.039(6) 0.030(4) 0.002(4) 0.009(4) 0.001(5)
C13 0.055(8) 0.041(8) 0.030(5) -0.009(4) 0.010(5) -0.003(6)
C14 0.049(8) 0.036(7) 0.033(6) -0.002(4) 0.013(5) -0.006(5)
C15 0.073(9) 0.049(8) 0.023(5) -0.003(5) 0.008(5) 0.005(7)
C16 0.051(9) 0.062(9) 0.022(6) -0.004(5) 0.000(6) 0.013(7)

loop_
_atom_site_label
_atom_site_type_symbol
_atom_site_thermal_displace_type
_atom_site_fract_x
_atom_site_fract_y
_atom_site_fract_z
_atom_site_occupancy
_atom_site_U_iso_or_equiv
_atom_site_calc_flag
_atom_site_refinement_flags
Pt1 Pt Uani 0.14236(1) 0.94609(8) 0.50458(2) 1.000 0.0320(2) . .
Br1 Br Uani 0.20858(5) 0.9491(3) 0.57516(8) 1.000 0.0533(5) . .
O1 O Uani 0.1222(3) 0.4111(16) 0.3566(4) 1.000 0.039(3) . .
O2 O Uani 0.1721(2) 0.1449(18) 0.3350(3) 1.000 0.044(3) . .
O3 O Uani 0.0610(3) 1.4671(16) 0.5544(4) 1.000 0.040(3) . .
O4 O Uani 0.0789(3) 1.7442(17) 0.6404(3) 1.000 0.043(3) . .
N1 N Uani 0.1490(3) 0.6537(18) 0.4404(4) 1.000 0.032(3) . .
N2 N Uani 0.1161(3) 1.239(2) 0.5487(4) 1.000 0.037(3) . .
C1 C Uani 0.0888(4) 0.937(2) 0.4526(6) 1.000 0.033(4) . .
C2 C Uani 0.0602(4) 1.110(2) 0.4680(5) 1.000 0.035(3) . .
C3 C Uani 0.0223(4) 1.103(2) 0.4320(5) 1.000 0.040(4) . .
C4 C Uani 0.0130(4) 0.919(2) 0.3840(6) 1.000 0.042(4) . .
C5 C Uani 0.0428(3) 0.742(3) 0.3691(5) 1.000 0.042(3) . .
C6 C Uani 0.0802(3) 0.751(3) 0.4026(4) 1.000 0.036(3) . .
C7 C Uani 0.1171(4) 0.604(3) 0.3998(6) 1.000 0.043(4) . .
C8 C Uani 0.1793(4) 0.488(2) 0.4253(5) 1.000 0.037(4) . .
C9 C Uani 0.1622(3) 0.330(2) 0.3732(5) 1.000 0.035(3) . .
C10 C Uani 0.2131(4) 0.067(3) 0.3489(7) 1.000 0.048(5) . .
C11 C Uani 0.2204(4) -0.123(3) 0.2927(5) 1.000 0.049(4) . .
C12 C Uani 0.0788(3) 1.273(2) 0.5237(4) 1.000 0.035(3) . .
C13 C Uani 0.1244(5) 1.423(2) 0.6002(6) 1.000 0.042(4) . .
C14 C Uani 0.0908(4) 1.552(2) 0.6025(6) 1.000 0.039(4) . .
C15 C Uani 0.1112(4) 1.841(3) 0.6914(5) 1.000 0.048(4) . .
C16 C Uani 0.0922(5) 2.030(3) 0.7319(6) 1.000 0.045(5) . .
H3A H Uiso 0.00280 1.22640 0.44080 1.000 0.0480 calc R
H4A H Uiso -0.01320 0.90920 0.36080 1.000 0.0510 calc R
H5A H Uiso 0.03640 0.61580 0.33540 1.000 0.0500 calc R
H8 H Uiso 0.20610 0.48310 0.44630 1.000 0.0450 calc R
H10A H Uiso 0.21790 -0.01580 0.39360 1.000 0.0580 calc R
H10B H Uiso 0.23110 0.21620 0.34830 1.000 0.0580 calc R
H11A H Uiso 0.20220 -0.26910 0.29390 1.000 0.0580 calc R
H11B H Uiso 0.21540 -0.03840 0.24890 1.000 0.0580 calc R
H11C H Uiso 0.24810 -0.18360 0.29980 1.000 0.0580 calc R
H13 H Uiso 0.14900 1.44780 0.62760 1.000 0.0500 calc R
H15A H Uiso 0.12280 1.69940 0.72010 1.000 0.0580 calc R
H15B H Uiso 0.13270 1.92160 0.66900 1.000 0.0580 calc R
H16A H Uiso 0.08110 2.16930 0.70280 1.000 0.0550 calc R
H16B H Uiso 0.07070 1.94770 0.75310 1.000 0.0550 calc R
H16C H Uiso 0.11210 2.09860 0.76690 1.000 0.0550 calc R

loop_
_atom_type_symbol
_atom_type_description
_atom_type_scat_dispersion_real
_atom_type_scat_dispersion_imag
_atom_type_scat_source
Pt Pt -1.7033 8.3905 'International Tables Vol C Tables 4.2.6.8 and 6.1.1.4'
O O 0.0106 0.0060 'International Tables Vol C Tables 4.2.6.8 and 6.1.1.4'
N N 0.0061 0.0033 'International Tables Vol C Tables 4.2.6.8 and 6.1.1.4'
Br Br -0.2901 2.4595 'International Tables Vol C Tables 4.2.6.8 and 6.1.1.4'
H H 0.0000 0.0000 'International Tables Vol C Tables 4.2.6.8 and 6.1.1.4'
C C 0.0033 0.0016 'International Tables Vol C Tables 4.2.6.8 and 6.1.1.4'

loop_
_exptl_crystal_face_index_h_
_exptl_crystal_face_index_k
_exptl_crystal_face_index_l
_exptl_crystal_face_perp_dist
15 -1 1 0.0921
-9 1 15 0.1250
15 1 -1 0.0715
-15 0 -1 0.0894
1 0 -8 0.1170
10 -11 15 0.1011
-10 3 3 0.1048
4 -3 -10 0.1118
5 7 -15 0.1196

loop_
_geom_angle_atom_site_label_1
_geom_angle_atom_site_label_2
_geom_angle_atom_site_label_3
_geom_angle
_geom_angle_publ_flag
Br1 Pt1 N1 101.8(3) yes
Br1 Pt1 N2 99.0(3) yes
Br1 Pt1 C1 177.2(4) yes
N1 Pt1 N2 159.2(4) yes
N1 Pt1 C1 79.1(4) yes
N2 Pt1 C1 80.1(4) yes
C7 O1 C9 105.2(9) yes
C9 O2 C10 113.9(9) yes
C12 O3 C14 103.4(9) yes
C14 O4 C15 113.4(10) yes
Pt1 N1 C7 113.8(9) yes
Pt1 N1 C8 137.9(8) yes
C7 N1 C8 108.3(10) yes
Pt1 N2 C12 112.7(7) yes
Pt1 N2 C13 140.8(9) yes
C12 N2 C13 106.6(10) yes
Pt1 C1 C2 119.0(8) yes
Pt1 C1 C6 119.5(9) yes
C2 C1 C6 121.5(11) no
C1 C2 C3 119.3(10) no
C1 C2 C12 107.4(11) no
C3 C2 C12 133.3(10) no
C2 C3 C4 120.1(11) no
C3 C4 C5 119.7(12) no
C4 C5 C6 120.8(12) no
C1 C6 C5 118.6(12) no
C1 C6 C7 106.6(10) no
C5 C6 C7 134.8(12) no
O1 C7 N1 113.1(12) yes
O1 C7 C6 125.9(11) yes
N1 C7 C6 121.0(12) yes
N1 C8 C9 106.2(10) yes
O1 C9 O2 112.8(8) yes
O1 C9 C8 107.2(9) yes
O2 C9 C8 139.9(10) yes
O2 C10 C11 105.9(10) yes
O3 C12 N2 112.5(9) yes
O3 C12 C2 126.7(10) yes
N2 C12 C2 120.8(10) yes
N2 C13 C14 106.0(12) yes
O3 C14 O4 113.1(11) yes
O3 C14 C13 111.5(10) yes
O4 C14 C13 135.4(12) yes
O4 C15 C16 106.0(11) yes
C2 C3 H3A 120.00 no
C4 C3 H3A 120.00 no
C3 C4 H4A 120.00 no
C5 C4 H4A 120.00 no
C4 C5 H5A 120.00 no
C6 C5 H5A 120.00 no
N1 C8 H8 127.00 no
C9 C8 H8 127.00 no
O2 C10 H10A 111.00 no
O2 C10 H10B 111.00 no
C11 C10 H10A 111.00 no
C11 C10 H10B 110.00 no
H10A C10 H10B 109.00 no
C10 C11 H11A 109.00 no
C10 C11 H11B 110.00 no
C10 C11 H11C 109.00 no
H11A C11 H11B 109.00 no
H11A C11 H11C 109.00 no
H11B C11 H11C 110.00 no
N2 C13 H13 127.00 no
C14 C13 H13 127.00 no
O4 C15 H15A 110.00 no
O4 C15 H15B 110.00 no
C16 C15 H15A 111.00 no
C16 C15 H15B 111.00 no
H15A C15 H15B 109.00 no
C15 C16 H16A 110.00 no
C15 C16 H16B 109.00 no
C15 C16 H16C 110.00 no
H16A C16 H16B 109.00 no
H16A C16 H16C 109.00 no
H16B C16 H16C 109.00 no

loop_
_geom_bond_atom_site_label_1
_geom_bond_atom_site_label_2
_geom_bond_distance
_geom_bond_publ_flag
Pt1 Br1 2.4973(17) yes
Pt1 N1 2.027(9) yes
Pt1 N2 2.024(10) yes
Pt1 C1 1.975(13) yes
O1 C7 1.353(16) yes
O1 C9 1.415(14) yes
O2 C9 1.301(13) yes
O2 C10 1.436(15) yes
O3 C12 1.362(13) yes
O3 C14 1.380(15) yes
O4 C14 1.349(14) yes
O4 C15 1.491(15) yes
N1 C7 1.296(16) yes
N1 C8 1.399(16) yes
N2 C12 1.310(14) yes
N2 C13 1.414(15) yes
C1 C2 1.383(17) no
C1 C6 1.401(17) no
C2 C3 1.391(18) no
C2 C12 1.483(14) no
C3 C4 1.370(15) no
C4 C5 1.423(18) no
C5 C6 1.357(14) no
C6 C7 1.469(19) no
C8 C9 1.401(15) no
C10 C11 1.54(2) no
C13 C14 1.32(2) no
C15 C16 1.47(2) no
C3 H3A 0.9500 no
C4 H4A 0.9500 no
C5 H5A 0.9500 no
C8 H8 0.9500 no
C10 H10A 0.9900 no
C10 H10B 0.9900 no
C11 H11A 0.9800 no
C11 H11B 0.9800 no
C11 H11C 0.9800 no
C13 H13 0.9500 no
C15 H15A 0.9900 no
C15 H15B 0.9900 no
C16 H16A 0.9800 no
C16 H16B 0.9800 no
C16 H16C 0.9800 no

loop_
_geom_contact_atom_site_label_1
_geom_contact_atom_site_label_2
_geom_contact_distance
_geom_contact_site_symmetry_2
_geom_contact_publ_flag
Pt1 C8 3.546(11) 1_565 no
Pt1 C9 3.435(10) 1_565 no
Pt1 C13 3.434(11) 1_545 no
Pt1 C14 3.450(12) 1_545 no
Br1 N1 3.524(9) . no
Br1 N2 3.451(10) . no
Br1 H8 2.9800 7_566 no
Br1 H10B 2.9700 7_566 no
Br1 H11C 3.0800 7_556 no
O1 C1 3.408(14) 1_545 no
O2 C15 3.329(13) 4_574 no
O2 C16 3.323(17) 4_574 no
O3 C1 3.394(14) 1_565 no
O1 H15A 2.7900 4_574 no
O2 H15A 2.7900 4_574 no
O2 H16C 2.6300 4_574 no
O3 H3A 2.6900 3_586 no
O4 H4A 2.8600 3_586 no
N1 Br1 3.524(9) . no
N1 C1 2.548(16) . no
N1 C6 2.408(14) . no
N2 Br1 3.451(10) . no
N2 C1 2.574(15) . no
N2 C2 2.429(15) . no
N2 H15B 2.9200 1_545 no
C1 O1 3.408(14) 1_565 no
C1 O3 3.394(14) 1_545 no
C1 N1 2.548(16) . no
C1 N2 2.574(15) . no
C1 C7 2.302(19) . no
C1 C12 2.311(15) . no
C2 C7 3.583(19) 1_565 no
C3 C3 3.431(16) 3_576 no
C5 C16 3.576(18) 4_584 no
C6 C12 3.486(16) 1_545 no
C7 C12 3.399(16) 1_545 no
C7 C2 3.583(19) 1_545 no
C8 Pt1 3.546(11) 1_545 no
C9 Pt1 3.435(10) 1_545 no
C12 C7 3.399(16) 1_565 no
C12 C6 3.486(16) 1_565 no
C13 Pt1 3.434(11) 1_565 no
C14 Pt1 3.450(12) 1_565 no
C15 O2 3.329(13) 4_575 no
C16 O2 3.323(17) 4_575 no
C16 C5 3.576(18) 4_585 no
C5 H16B 3.0700 4_584 no
C7 H16C 3.0700 4_584 no
C8 H10A 3.0100 1_565 no
C8 H11A 3.1000 1_565 no
C8 H10B 2.8400 . no
C8 H10A 3.0400 . no
C9 H11A 3.0400 1_565 no
C10 H8 2.9500 . no
C13 H15B 2.9600 1_545 no
C13 H15B 2.9500 . no
C13 H15A 2.8100 . no
C13 H16A 2.9700 1_545 no
C14 H16A 2.8800 1_545 no
C15 H13 2.8000 . no
C16 H4A 3.0800 3_586 no
H3A O3 2.6900 3_586 no
H4A O4 2.8600 3_586 no
H4A C16 3.0800 3_586 no
H4A H16A 2.5200 3_586 no
H8 C10 2.9500 . no
H8 Br1 2.9800 7_566 no
H10A C8 3.0100 1_545 no
H10A C8 3.0400 . no
H10B C8 2.8400 . no
H10B Br1 2.9700 7_566 no
H11A C8 3.1000 1_545 no
H11A C9 3.0400 1_545 no
H11B H11C 2.4900 6_555 no
H11C H11B 2.4900 6_545 no
H11C Br1 3.0800 7_556 no
H13 C15 2.8000 . no
H13 H15A 2.5100 . no
H15A C13 2.8100 . no
H15A H13 2.5100 . no
H15A O1 2.7900 4_575 no
H15A O2 2.7900 4_575 no
H15B N2 2.9200 1_565 no
H15B C13 2.9500 . no
H15B C13 2.9600 1_565 no
H16A C13 2.9700 1_565 no
H16A C14 2.8800 1_565 no
H16A H4A 2.5200 3_586 no
H16B C5 3.0700 4_585 no
H16C O2 2.6300 4_575 no
H16C C7 3.0700 4_585 no

loop_
_geom_torsion_atom_site_label_1
_geom_torsion_atom_site_label_2
_geom_torsion_atom_site_label_3
_geom_torsion_atom_site_label_4
_geom_torsion
_geom_torsion_publ_flag
Br1 Pt1 N1 C7 176.6(8) no
N2 Pt1 N1 C7 -2.9(16) no
C1 Pt1 N1 C7 -0.7(9) no
Br1 Pt1 N1 C8 -5.6(11) no
N2 Pt1 N1 C8 174.9(10) no
C1 Pt1 N1 C8 177.1(11) no
Br1 Pt1 N2 C12 -176.1(7) no
N1 Pt1 N2 C12 3.4(15) no
C1 Pt1 N2 C12 1.2(8) no
Br1 Pt1 N2 C13 2.1(13) no
N1 Pt1 N2 C13 -178.5(11) no
C1 Pt1 N2 C13 179.4(13) no
N1 Pt1 C1 C2 179.8(10) no
N2 Pt1 C1 C2 -1.0(9) no
N1 Pt1 C1 C6 1.8(9) no
N2 Pt1 C1 C6 -179.0(10) no
C9 O1 C7 N1 0.7(14) no
C7 O1 C9 O2 -179.1(10) no
C7 O1 C9 C8 -1.7(12) no
C9 O1 C7 C6 -179.9(12) no
C10 O2 C9 O1 177.4(9) no
C10 O2 C9 C8 1.2(19) no
C9 O2 C10 C11 -172.1(10) no
C14 O3 C12 N2 -0.8(11) no
C12 O3 C14 C13 1.3(12) no
C12 O3 C14 O4 -178.6(9) no
C14 O3 C12 C2 179.3(10) no
C14 O4 C15 C16 -174.7(10) no
C15 O4 C14 O3 -178.7(9) no
C15 O4 C14 C13 1.5(19) no
C7 N1 C8 C9 -1.6(12) no
C8 N1 C7 O1 0.6(14) no
Pt1 N1 C7 O1 179.0(8) no
Pt1 N1 C8 C9 -179.5(8) no
Pt1 N1 C7 C6 -0.5(15) no
C8 N1 C7 C6 -178.9(11) no
C12 N2 C13 C14 0.8(13) no
C13 N2 C12 O3 0.0(12) no
Pt1 N2 C12 C2 -1.3(12) no
Pt1 N2 C12 O3 178.8(6) no
Pt1 N2 C13 C14 -177.5(9) no
C13 N2 C12 C2 180.0(9) no
Pt1 C1 C6 C7 -2.4(13) no
Pt1 C1 C2 C3 -179.4(8) no
C2 C1 C6 C7 179.8(11) no
Pt1 C1 C2 C12 0.7(12) no
C2 C1 C6 C5 -0.2(18) no
C6 C1 C2 C12 178.6(10) no
Pt1 C1 C6 C5 177.7(9) no
C6 C1 C2 C3 -1.5(17) no
C3 C2 C12 N2 -179.5(11) no
C3 C2 C12 O3 0.4(19) no
C1 C2 C3 C4 3.0(16) no
C12 C2 C3 C4 -177.1(11) no
C1 C2 C12 O3 -179.6(10) no
C1 C2 C12 N2 0.5(14) no
C2 C3 C4 C5 -2.7(17) no
C3 C4 C5 C6 1.0(18) no
C4 C5 C6 C1 0.5(18) no
C4 C5 C6 C7 -179.5(13) no
C5 C6 C7 N1 -178.2(13) no
C5 C6 C7 O1 2(2) no
C1 C6 C7 O1 -177.6(12) no
C1 C6 C7 N1 1.8(17) no
N1 C8 C9 O1 2.0(11) no
N1 C8 C9 O2 178.4(13) no
N2 C13 C14 O4 178.5(13) no
N2 C13 C14 O3 -1.3(13) no
